data_1519319
loop_
_publ_author_name
'Smith, Matin, B.'
'Gelbrich, Thomas'
'Hursthouse, Michael B.'

_publ_section_title
;
 C52H57NOP2Cl4Ru2 . 3CDCl3
;
_journal_name_full 'Crystal Structure Report Archive'
_journal_page_first 835
_journal_year 2001
_chemical_formula_sum 'C55 H60 Cl13 N O P2 Ru2'
_chemical_formula_weight 1475.97
_space_group_IT_number 61
_symmetry_cell_setting orthorhombic
_symmetry_space_group_name_Hall '-P 2ac 2ab'
_symmetry_space_group_name_H-M 'P b c a'
_atom_sites_solution_hydrogens geom
_atom_sites_solution_primary direct
_atom_sites_solution_secondary difmap
_cell_angle_alpha 90.00
_cell_angle_beta 90.00
_cell_angle_gamma 90.00
_cell_formula_units_Z 8
_cell_length_a 19.1002(2)
_cell_length_b 21.7245(3)
_cell_length_c 29.1929(4)
_cell_measurement_reflns_used 80824
_cell_measurement_temperature 120(2)
_cell_measurement_theta_max 27.48
_cell_measurement_theta_min 2.91
_cell_volume 12113.4(3)
_computing_cell_refinement 'DENZO and COLLECT'
_computing_data_collection
;
'DENZO (Otwinowski and Minor, 1997) & COLLECT (Hooft, 1998) '
;
_computing_data_reduction 'DENZO and COLLECT'
_computing_publication_material SHELXL-97
_computing_structure_refinement 'SHELXL-97 (Sheldrick, 2008)'
_computing_structure_solution 'SHELXS-97 (Sheldrick, 2008)'
_diffrn_ambient_temperature 120(2)
_diffrn_measured_fraction_theta_full 0.996
_diffrn_measured_fraction_theta_max 0.996
_diffrn_measurement_device_type 'Enraf Nonius KappaCCD area detector'
_diffrn_measurement_method '\w and \f scans to fill Ewald sphere'
_diffrn_radiation_monochromator graphite
_diffrn_radiation_source 'Enraf Nonius FR591 rotating anode'
_diffrn_radiation_type MoK\a
_diffrn_radiation_wavelength 0.71073
_diffrn_reflns_av_R_equivalents 0.1478
_diffrn_reflns_av_sigmaI/netI 0.0915
_diffrn_reflns_limit_h_max 23
_diffrn_reflns_limit_h_min -22
_diffrn_reflns_limit_k_max 26
_diffrn_reflns_limit_k_min -26
_diffrn_reflns_limit_l_max 35
_diffrn_reflns_limit_l_min -35
_diffrn_reflns_number 63641
_diffrn_reflns_theta_full 26.00
_diffrn_reflns_theta_max 26.00
_diffrn_reflns_theta_min 2.92
_exptl_absorpt_coefficient_mu 1.165
_exptl_absorpt_correction_T_max 0.9441
_exptl_absorpt_correction_T_min 0.8924
_exptl_absorpt_correction_type empirical
_exptl_absorpt_process_details 'SORTAV R.H.Blessing (1995, 1997)'
_exptl_crystal_colour orange
_exptl_crystal_density_diffrn 1.619
_exptl_crystal_density_method 'not measured'
_exptl_crystal_description Prism
_exptl_crystal_F_000 5952
_exptl_crystal_size_max 0.10
_exptl_crystal_size_mid 0.10
_exptl_crystal_size_min 0.05
_refine_diff_density_max 1.172
_refine_diff_density_min -1.214
_refine_diff_density_rms 0.126
_refine_ls_extinction_method none
_refine_ls_goodness_of_fit_ref 1.120
_refine_ls_hydrogen_treatment constr
_refine_ls_matrix_type full
_refine_ls_number_parameters 721
_refine_ls_number_reflns 11856
_refine_ls_number_restraints 0
_refine_ls_restrained_S_all 1.120
_refine_ls_R_factor_all 0.0838
_refine_ls_R_factor_gt 0.0490
_refine_ls_shift/su_max 0.001
_refine_ls_shift/su_mean 0.000
_refine_ls_structure_factor_coef Fsqd
_refine_ls_weighting_details 'calc w=1/[\s^2^(Fo^2^)+(0.0006P)^2^+12.0000P] where P=(Fo^2^+2Fc^2^)/3'
_refine_ls_weighting_scheme calc
_refine_ls_wR_factor_gt 0.0932
_refine_ls_wR_factor_ref 0.0995
_reflns_number_gt 8142
_reflns_number_total 11856
_reflns_threshold_expression >2sigma(I)
_cod_data_source_file eCrystal-835.cif
_cod_data_source_block s92
_cod_depositor_comments
;
Citation :
Smith, Matin, B. and Gelbrich, Thomas and Hursthouse, Michael B. (2001) 
University of Southampton, Crystal Structure Report Archive. 

More at:
http://ecrystals.chem.soton.ac.uk/835/

The following automatic conversions were performed:

'_symmetry_cell_setting' value 'Orthorhombic' changed to
'orthorhombic' according to the built-in table from CIF Core
dictionary named 'cif_core.dic' version 2.4.1 from 2010-06-29.

'_exptl_absorpt_correction_type' value 'Empirical' changed to
'empirical' according to the built-in table from CIF Core dictionary
named 'cif_core.dic' version 2.4.1 from 2010-06-29.

Automatic conversion script
Id: cif_fix_values 3105 2015-03-04 15:46:00Z robertas 
;
_cod_original_sg_symbol_H-M Pbca
_cod_database_code 1519319

loop_
_symmetry_equiv_pos_as_xyz
'x, y, z'
'-x+1/2, y+1/2, z'
'x, -y+1/2, z+1/2'
'-x+1/2, -y, z+1/2'
'-x, -y, -z'
'x-1/2, -y-1/2, -z'
'-x, y-1/2, -z-1/2'
'x-1/2, y, -z-1/2'

loop_
_atom_site_label
_atom_site_type_symbol
_atom_site_fract_x
_atom_site_fract_y
_atom_site_fract_z
_atom_site_U_iso_or_equiv
_atom_site_adp_type
_atom_site_occupancy
_atom_site_symmetry_multiplicity
_atom_site_calc_flag
_atom_site_refinement_flags
_atom_site_disorder_assembly
_atom_site_disorder_group
O1 O -0.11011(14) 0.25859(14) 0.42848(12) 0.0263(8) Uani 1 1 d . . .
H1 H -0.1138 0.2569 0.4571 0.048(18) Uiso 1 1 calc R . .
N1 N 0.16857(16) 0.28218(15) 0.37083(12) 0.0164(8) Uani 1 1 d . . .
C1 C 0.0983(2) 0.27713(18) 0.38670(16) 0.0161(10) Uani 1 1 d . . .
C2 C 0.0832(2) 0.27312(19) 0.43291(16) 0.0184(10) Uani 1 1 d . . .
H2 H 0.1202 0.2743 0.4547 0.015(11) Uiso 1 1 calc R . .
C3 C 0.0132(2) 0.26730(18) 0.44810(16) 0.0195(10) Uani 1 1 d . . .
H3 H 0.0034 0.2654 0.4800 0.023 Uiso 1 1 calc R . .
C4 C -0.0408(2) 0.26445(19) 0.41675(16) 0.0197(10) Uani 1 1 d . . .
C5 C -0.0251(2) 0.26887(18) 0.37058(16) 0.0188(10) Uani 1 1 d . . .
H5 H -0.0621 0.2673 0.3489 0.020(12) Uiso 1 1 calc R . .
C6 C 0.0431(2) 0.27556(18) 0.35511(16) 0.0180(10) Uani 1 1 d . . .
H6 H 0.0524 0.2790 0.3232 0.022 Uiso 1 1 calc R . .
C7 C 0.22592(19) 0.28464(18) 0.40316(15) 0.0150(10) Uani 1 1 d . . .
H7A H 0.2675 0.2655 0.3887 0.017(11) Uiso 1 1 calc R . .
H7B H 0.2133 0.2592 0.4301 0.040(15) Uiso 1 1 calc R . .
C7' C 0.1844(2) 0.29034(18) 0.32266(15) 0.0150(9) Uani 1 1 d . . .
H7'1 H 0.2282 0.3145 0.3203 0.009(10) Uiso 1 1 calc R . .
H7'2 H 0.1465 0.3154 0.3089 0.014(11) Uiso 1 1 calc R . .
Ru1 Ru 0.313571(16) 0.364578(15) 0.493463(12) 0.01440(9) Uani 1 1 d . . .
Cl1 Cl 0.37187(5) 0.27324(5) 0.46437(4) 0.0192(2) Uani 1 1 d . . .
Cl2 Cl 0.22539(5) 0.29488(5) 0.52139(4) 0.0199(2) Uani 1 1 d . . .
P1 P 0.25142(5) 0.36351(5) 0.42411(4) 0.0144(2) Uani 1 1 d . . .
C10 C 0.16908(19) 0.40633(18) 0.42306(16) 0.0164(10) Uani 1 1 d . . .
C11 C 0.1346(2) 0.41746(19) 0.46409(17) 0.0220(11) Uani 1 1 d . . .
H11 H 0.1562 0.4064 0.4922 0.007(10) Uiso 1 1 calc R . .
C12 C 0.0690(2) 0.4444(2) 0.46448(19) 0.0299(12) Uani 1 1 d . . .
H12 H 0.0455 0.4515 0.4927 0.025(13) Uiso 1 1 calc R . .
C13 C 0.0374(2) 0.4611(2) 0.42330(19) 0.0315(13) Uani 1 1 d . . .
H13 H -0.0076 0.4797 0.4234 0.051(16) Uiso 1 1 calc R . .
C14 C 0.0714(2) 0.45042(19) 0.38239(19) 0.0277(12) Uani 1 1 d . . .
H14 H 0.0497 0.4616 0.3543 0.002(10) Uiso 1 1 calc R . .
C15 C 0.1374(2) 0.42332(18) 0.38205(16) 0.0188(10) Uani 1 1 d . . .
H15 H 0.1608 0.4164 0.3538 0.023 Uiso 1 1 calc R . .
C20 C 0.3054(2) 0.39503(19) 0.37810(15) 0.0172(10) Uani 1 1 d . . .
C21 C 0.2988(2) 0.45589(19) 0.36246(16) 0.0200(10) Uani 1 1 d . . .
H21 H 0.2621 0.4813 0.3737 0.010(11) Uiso 1 1 calc R . .
C22 C 0.3459(2) 0.4789(2) 0.33059(16) 0.0246(11) Uani 1 1 d . . .
H22 H 0.3407 0.5198 0.3197 0.029(13) Uiso 1 1 calc R . .
C23 C 0.4001(2) 0.4429(2) 0.31449(17) 0.0275(12) Uani 1 1 d . . .
H23 H 0.4319 0.4591 0.2925 0.032(13) Uiso 1 1 calc R . .
C24 C 0.4081(2) 0.3836(2) 0.33035(17) 0.0259(11) Uani 1 1 d . . .
H24 H 0.4456 0.3589 0.3194 0.016(11) Uiso 1 1 calc R . .
C25 C 0.3614(2) 0.35983(19) 0.36223(15) 0.0191(10) Uani 1 1 d . . .
H25 H 0.3677 0.3191 0.3734 0.012(11) Uiso 1 1 calc R . .
C30 C 0.4137(2) 0.41672(19) 0.49385(16) 0.0198(10) Uani 1 1 d . . .
C31 C 0.4060(2) 0.3860(2) 0.53689(16) 0.0212(11) Uani 1 1 d . . .
H31 H 0.4429 0.3603 0.5473 0.043(15) Uiso 1 1 calc R . .
C32 C 0.3463(2) 0.3922(2) 0.56422(16) 0.0236(11) Uani 1 1 d . . .
H32 H 0.3430 0.3710 0.5926 0.006(10) Uiso 1 1 calc R . .
C33 C 0.2900(2) 0.4310(2) 0.54896(17) 0.0233(11) Uani 1 1 d . . .
C34 C 0.2973(2) 0.46281(19) 0.50775(16) 0.0200(10) Uani 1 1 d . . .
H34 H 0.2611 0.4898 0.4979 0.019(12) Uiso 1 1 calc R . .
C35 C 0.3585(2) 0.45543(18) 0.48008(16) 0.0179(10) Uani 1 1 d . . .
H35 H 0.3619 0.4770 0.4519 0.021(12) Uiso 1 1 calc R . .
C36 C 0.4772(2) 0.4053(2) 0.46332(17) 0.0250(11) Uani 1 1 d . . .
H36 H 0.4678 0.3666 0.4458 0.017(11) Uiso 1 1 calc R . .
C37 C 0.4898(2) 0.4559(2) 0.42839(18) 0.0350(13) Uani 1 1 d . . .
H37A H 0.4469 0.4629 0.4107 0.040(15) Uiso 1 1 calc R . .
H37B H 0.5277 0.4436 0.4077 0.035(14) Uiso 1 1 calc R . .
H37C H 0.5029 0.4939 0.4443 0.038(15) Uiso 1 1 calc R . .
C38 C 0.5442(2) 0.3946(2) 0.4911(2) 0.0364(14) Uani 1 1 d . . .
H38A H 0.5362 0.3618 0.5135 0.049(17) Uiso 1 1 calc R . .
H38B H 0.5570 0.4326 0.5071 0.055(18) Uiso 1 1 calc R . .
H38C H 0.5823 0.3826 0.4704 0.051(17) Uiso 1 1 calc R . .
C39 C 0.2251(2) 0.4372(2) 0.57809(17) 0.0309(12) Uani 1 1 d . . .
H39A H 0.2301 0.4119 0.6057 0.046 Uiso 1 1 calc R . .
H39B H 0.1842 0.4234 0.5606 0.046 Uiso 1 1 calc R . .
H39C H 0.2189 0.4804 0.5869 0.046 Uiso 1 1 calc R . .
Ru1' Ru 0.190594(16) 0.236262(15) 0.207482(12) 0.01402(9) Uani 1 1 d . . .
P1' P 0.19485(5) 0.21893(5) 0.28709(4) 0.0133(2) Uani 1 1 d . . .
Cl1' Cl 0.25593(5) 0.32833(5) 0.22536(4) 0.0225(3) Uani 1 1 d . . .
Cl2' Cl 0.08438(5) 0.29273(5) 0.22399(4) 0.0202(2) Uani 1 1 d . . .
C10' C 0.1299(2) 0.16562(18) 0.31064(15) 0.0158(10) Uani 1 1 d . . .
C11' C 0.1329(2) 0.14628(18) 0.35583(16) 0.0195(10) Uani 1 1 d . . .
H11' H 0.1717 0.1576 0.3744 0.047(16) Uiso 1 1 calc R . .
C12' C 0.0792(2) 0.1103(2) 0.37417(18) 0.0270(12) Uani 1 1 d . . .
H12' H 0.0812 0.0976 0.4053 0.017(11) Uiso 1 1 calc R . .
C13' C 0.0232(2) 0.0932(2) 0.34695(18) 0.0272(12) Uani 1 1 d . . .
H13' H -0.0132 0.0686 0.3594 0.028(13) Uiso 1 1 calc R . .
C14' C 0.0201(2) 0.11166(19) 0.30195(17) 0.0220(11) Uani 1 1 d . . .
H14' H -0.0181 0.0991 0.2833 0.018(11) Uiso 1 1 calc R . .
C15' C 0.0723(2) 0.14854(18) 0.28361(16) 0.0187(10) Uani 1 1 d . . .
H15' H 0.0691 0.1622 0.2528 0.021(12) Uiso 1 1 calc R . .
C20' C 0.2792(2) 0.18750(19) 0.30538(15) 0.0178(10) Uani 1 1 d . . .
C21' C 0.3385(2) 0.2248(2) 0.30058(16) 0.0212(11) Uani 1 1 d . . .
H21' H 0.3334 0.2664 0.2910 0.029(13) Uiso 1 1 calc R . .
C22' C 0.4046(2) 0.2016(2) 0.30969(17) 0.0279(12) Uani 1 1 d . . .
H22' H 0.4446 0.2273 0.3064 0.048(16) Uiso 1 1 calc R . .
C23' C 0.4125(2) 0.1415(2) 0.32346(18) 0.0317(13) Uani 1 1 d . . .
H23' H 0.4579 0.1259 0.3299 0.023(12) Uiso 1 1 calc R . .
C24' C 0.3546(2) 0.1035(2) 0.32806(18) 0.0315(13) Uani 1 1 d . . .
H24' H 0.3604 0.0619 0.3374 0.024(13) Uiso 1 1 calc R . .
C25' C 0.2882(2) 0.1264(2) 0.31902(16) 0.0238(11) Uani 1 1 d . . .
H25' H 0.2486 0.1003 0.3221 0.020(12) Uiso 1 1 calc R . .
C30' C 0.1406(2) 0.20427(19) 0.14067(15) 0.0172(10) Uani 1 1 d . . .
C31' C 0.1456(2) 0.15628(19) 0.17315(16) 0.0200(10) Uani 1 1 d . . .
H31' H 0.1047 0.1341 0.1815 0.030(13) Uiso 1 1 calc R . .
C32' C 0.2102(2) 0.14079(19) 0.19333(16) 0.0220(11) Uani 1 1 d . . .
H32' H 0.2120 0.1087 0.2154 0.006(10) Uiso 1 1 calc R . .
C33' C 0.2725(2) 0.1721(2) 0.18129(16) 0.0226(11) Uani 1 1 d . . .
C34' C 0.2652(2) 0.2225(2) 0.15161(16) 0.0216(11) Uani 1 1 d . . .
H34' H 0.3052 0.2472 0.1456 0.031(13) Uiso 1 1 calc R . .
C35' C 0.2012(2) 0.23813(19) 0.13025(15) 0.0177(10) Uani 1 1 d . . .
H35' H 0.1992 0.2713 0.1090 0.038(15) Uiso 1 1 calc R . .
C36' C 0.0700(2) 0.2173(2) 0.11941(17) 0.0250(11) Uani 1 1 d . . .
H36' H 0.0344 0.2159 0.1445 0.027(12) Uiso 1 1 calc R . .
C37' C 0.0513(2) 0.1671(3) 0.08499(18) 0.0366(14) Uani 1 1 d . . .
H37D H 0.0053 0.1759 0.0716 0.042(14) Uiso 1 1 calc R . .
H37E H 0.0500 0.1272 0.1006 0.038(15) Uiso 1 1 calc R . .
H37F H 0.0867 0.1660 0.0607 0.036(14) Uiso 1 1 calc R . .
C38' C 0.0645(2) 0.2802(2) 0.0968(2) 0.0407(14) Uani 1 1 d . . .
H38D H 0.0175 0.2855 0.0840 0.041(14) Uiso 1 1 calc R . .
H38E H 0.0992 0.2833 0.0721 0.026(13) Uiso 1 1 calc R . .
H38F H 0.0734 0.3124 0.1196 0.032(14) Uiso 1 1 calc R . .
C39' C 0.3431(2) 0.1528(3) 0.19928(18) 0.0376(14) Uani 1 1 d . . .
H39D H 0.3376 0.1169 0.2193 0.07(2) Uiso 1 1 calc R . .
H39E H 0.3639 0.1868 0.2166 0.07(2) Uiso 1 1 calc R . .
H39F H 0.3737 0.1421 0.1735 0.09(2) Uiso 1 1 calc R . .
C100 C 0.8877(2) 0.0755(2) 0.80873(18) 0.0293(12) Uani 1 1 d . . .
H100 H 0.8445 0.0830 0.7902 0.001(9) Uiso 1 1 calc R . .
Cl10 Cl 0.86933(7) 0.09265(7) 0.86599(5) 0.0469(4) Uani 1 1 d . . .
Cl11 Cl 0.91180(7) -0.00355(5) 0.80280(6) 0.0443(4) Uani 1 1 d . . .
Cl12 Cl 0.95468(6) 0.12247(5) 0.78726(4) 0.0322(3) Uani 1 1 d . . .
C101 C -0.2147(3) 0.3628(2) 0.49590(19) 0.0386(14) Uani 1 1 d . . .
H101 H -0.2079 0.3171 0.4957 0.041(15) Uiso 1 1 calc R . .
Cl13 Cl -0.13262(8) 0.39746(7) 0.49528(7) 0.0693(5) Uani 1 1 d . . .
Cl14 Cl -0.26304(11) 0.38222(8) 0.54470(6) 0.0854(7) Uani 1 1 d . . .
Cl15 Cl -0.26135(7) 0.38348(6) 0.44633(5) 0.0433(4) Uani 1 1 d . . .
C102 C 0.6540(2) 0.0490(2) 0.78690(18) 0.0305(12) Uani 1 1 d . . .
H102 H 0.6576 0.0946 0.7828 0.022(12) Uiso 1 1 calc R . .
Cl16 Cl 0.57843(7) 0.02289(7) 0.76031(8) 0.0772(6) Uani 1 1 d . . .
Cl17 Cl 0.65297(14) 0.03218(11) 0.84515(7) 0.1105(8) Uani 1 1 d . . .
Cl18 Cl 0.72572(7) 0.01371(7) 0.76067(8) 0.0739(6) Uani 1 1 d . . .

loop_
_atom_site_aniso_label
_atom_site_aniso_U_11
_atom_site_aniso_U_22
_atom_site_aniso_U_33
_atom_site_aniso_U_23
_atom_site_aniso_U_13
_atom_site_aniso_U_12
O1 0.0115(16) 0.044(2) 0.023(2) 0.0051(16) 0.0061(13) -0.0017(14)
N1 0.0109(18) 0.022(2) 0.016(2) -0.0014(17) 0.0004(15) -0.0045(15)
C1 0.011(2) 0.011(2) 0.026(3) -0.003(2) 0.0043(19) -0.0019(17)
C2 0.009(2) 0.023(2) 0.023(3) 0.001(2) -0.0008(19) -0.0032(18)
C3 0.019(2) 0.020(2) 0.019(3) 0.001(2) 0.001(2) -0.0030(19)
C4 0.013(2) 0.021(2) 0.026(3) 0.003(2) 0.006(2) 0.0005(19)
C5 0.010(2) 0.021(2) 0.025(3) 0.002(2) -0.004(2) -0.0020(18)
C6 0.017(2) 0.017(2) 0.020(3) 0.000(2) 0.003(2) 0.0017(18)
C7 0.008(2) 0.018(2) 0.019(3) 0.002(2) -0.0027(18) -0.0022(18)
C7' 0.009(2) 0.018(2) 0.018(3) 0.0016(19) 0.0036(18) -0.0043(18)
Ru1 0.01050(17) 0.01612(18) 0.0166(2) -0.00116(15) -0.00073(15) -0.00109(15)
Cl1 0.0138(5) 0.0208(6) 0.0230(7) -0.0016(5) -0.0017(5) 0.0029(4)
Cl2 0.0169(5) 0.0217(6) 0.0210(6) 0.0012(5) 0.0020(5) -0.0040(5)
P1 0.0101(5) 0.0158(6) 0.0174(7) -0.0004(5) -0.0009(5) -0.0008(5)
C10 0.008(2) 0.013(2) 0.028(3) -0.007(2) -0.0026(19) -0.0015(17)
C11 0.014(2) 0.020(2) 0.032(3) -0.005(2) -0.003(2) 0.0029(19)
C12 0.018(3) 0.028(3) 0.043(4) -0.005(3) 0.006(2) 0.004(2)
C13 0.012(2) 0.029(3) 0.054(4) -0.002(3) -0.004(2) 0.005(2)
C14 0.016(2) 0.022(3) 0.044(4) 0.001(2) -0.013(2) 0.003(2)
C15 0.014(2) 0.018(2) 0.024(3) -0.004(2) -0.001(2) -0.0033(18)
C20 0.012(2) 0.025(2) 0.014(2) -0.004(2) 0.0010(19) -0.0053(19)
C21 0.018(2) 0.019(2) 0.023(3) 0.001(2) -0.002(2) -0.0006(19)
C22 0.028(3) 0.021(3) 0.024(3) 0.006(2) 0.001(2) -0.007(2)
C23 0.030(3) 0.028(3) 0.025(3) -0.004(2) 0.011(2) -0.011(2)
C24 0.020(3) 0.028(3) 0.030(3) -0.006(2) 0.006(2) -0.004(2)
C25 0.021(2) 0.017(2) 0.019(3) 0.005(2) 0.0008(19) -0.0033(19)
C30 0.012(2) 0.019(2) 0.028(3) -0.008(2) -0.004(2) -0.0114(19)
C31 0.015(2) 0.022(2) 0.027(3) -0.003(2) -0.008(2) -0.0032(19)
C32 0.030(3) 0.025(3) 0.015(3) -0.002(2) -0.007(2) -0.005(2)
C33 0.023(2) 0.021(3) 0.026(3) -0.008(2) -0.001(2) -0.007(2)
C34 0.020(2) 0.012(2) 0.028(3) -0.005(2) -0.001(2) -0.0010(19)
C35 0.019(2) 0.016(2) 0.019(3) -0.005(2) 0.0006(19) -0.0069(19)
C36 0.016(2) 0.026(3) 0.033(3) -0.008(2) -0.002(2) -0.006(2)
C37 0.021(3) 0.047(3) 0.036(3) 0.001(3) 0.010(2) -0.003(2)
C38 0.018(3) 0.039(3) 0.052(4) -0.002(3) 0.002(3) 0.003(2)
C39 0.032(3) 0.032(3) 0.029(3) -0.009(2) 0.011(2) -0.007(2)
Ru1' 0.00822(17) 0.01716(18) 0.0167(2) 0.00036(15) 0.00096(15) 0.00062(14)
P1' 0.0083(5) 0.0158(6) 0.0158(6) -0.0006(5) 0.0002(5) -0.0019(4)
Cl1' 0.0174(5) 0.0188(6) 0.0314(7) 0.0024(5) 0.0034(5) -0.0041(4)
Cl2' 0.0110(5) 0.0252(6) 0.0244(7) -0.0030(5) -0.0005(5) 0.0046(4)
C10' 0.013(2) 0.014(2) 0.021(3) -0.002(2) 0.0008(19) -0.0011(18)
C11' 0.021(2) 0.014(2) 0.023(3) -0.004(2) 0.004(2) 0.0022(19)
C12' 0.029(3) 0.026(3) 0.026(3) 0.010(2) 0.013(2) 0.004(2)
C13' 0.014(2) 0.023(3) 0.045(4) 0.005(2) 0.009(2) -0.001(2)
C14' 0.012(2) 0.018(2) 0.036(3) -0.003(2) 0.000(2) -0.0039(19)
C15' 0.015(2) 0.021(2) 0.020(3) -0.004(2) 0.0054(19) 0.0007(19)
C20' 0.016(2) 0.022(2) 0.015(2) -0.005(2) -0.0028(19) -0.0007(19)
C21' 0.016(2) 0.022(3) 0.025(3) -0.003(2) -0.004(2) -0.0006(19)
C22' 0.016(2) 0.031(3) 0.037(3) -0.004(2) -0.006(2) -0.001(2)
C23' 0.016(3) 0.038(3) 0.041(3) -0.001(3) -0.015(2) 0.008(2)
C24' 0.025(3) 0.022(3) 0.047(4) 0.008(3) -0.008(2) 0.008(2)
C25' 0.020(2) 0.022(3) 0.029(3) -0.003(2) -0.003(2) -0.001(2)
C30' 0.013(2) 0.024(2) 0.014(2) -0.011(2) -0.0011(18) 0.0035(19)
C31' 0.020(2) 0.017(2) 0.024(3) -0.004(2) 0.004(2) -0.0023(19)
C32' 0.032(3) 0.017(2) 0.016(3) -0.004(2) 0.004(2) 0.012(2)
C33' 0.017(2) 0.033(3) 0.017(3) -0.007(2) 0.0010(19) 0.010(2)
C34' 0.007(2) 0.032(3) 0.025(3) -0.008(2) 0.0033(19) -0.001(2)
C35' 0.017(2) 0.022(2) 0.014(3) -0.001(2) 0.0053(19) 0.0003(19)
C36' 0.013(2) 0.036(3) 0.027(3) -0.003(2) -0.001(2) 0.005(2)
C37' 0.019(3) 0.062(4) 0.029(3) -0.008(3) -0.004(2) 0.001(2)
C38' 0.024(3) 0.051(4) 0.047(4) 0.007(3) -0.009(3) 0.009(2)
C39' 0.020(3) 0.070(4) 0.023(3) -0.010(3) -0.002(2) 0.023(3)
C100 0.022(3) 0.026(3) 0.040(3) 0.004(2) -0.004(2) 0.000(2)
Cl10 0.0413(8) 0.0595(9) 0.0400(9) 0.0071(7) 0.0131(7) 0.0018(7)
Cl11 0.0371(7) 0.0232(7) 0.0725(11) 0.0052(7) -0.0086(7) 0.0000(6)
Cl12 0.0312(7) 0.0327(7) 0.0327(8) -0.0066(6) 0.0027(6) -0.0099(5)
C101 0.044(3) 0.027(3) 0.044(4) 0.000(3) 0.011(3) -0.004(2)
Cl13 0.0596(10) 0.0606(10) 0.0878(15) 0.0154(10) -0.0243(10) -0.0281(8)
Cl14 0.1463(18) 0.0525(10) 0.0573(13) 0.0208(9) 0.0569(13) 0.0350(11)
Cl15 0.0378(8) 0.0365(8) 0.0557(10) -0.0009(7) 0.0053(7) -0.0006(6)
C102 0.016(2) 0.028(3) 0.047(4) 0.005(3) 0.002(2) 0.002(2)
Cl16 0.0321(8) 0.0552(10) 0.144(2) 0.0036(11) -0.0276(10) -0.0053(7)
Cl17 0.175(2) 0.1051(17) 0.0515(14) 0.0201(12) 0.0046(14) 0.0166(16)
Cl18 0.0335(8) 0.0425(9) 0.1456(19) -0.0345(11) 0.0217(10) -0.0042(7)

loop_
_atom_type_symbol
_atom_type_description
_atom_type_scat_dispersion_real
_atom_type_scat_dispersion_imag
_atom_type_scat_source
C C 0.0033 0.0016 'International Tables Vol C Tables 4.2.6.8 and 6.1.1.4'
H H 0.0000 0.0000 'International Tables Vol C Tables 4.2.6.8 and 6.1.1.4'
N N 0.0061 0.0033 'International Tables Vol C Tables 4.2.6.8 and 6.1.1.4'
O O 0.0106 0.0060 'International Tables Vol C Tables 4.2.6.8 and 6.1.1.4'
P P 0.1023 0.0942 'International Tables Vol C Tables 4.2.6.8 and 6.1.1.4'
Cl Cl 0.1484 0.1585 'International Tables Vol C Tables 4.2.6.8 and 6.1.1.4'
Ru Ru -1.2594 0.8363 'International Tables Vol C Tables 4.2.6.8 and 6.1.1.4'

loop_
_geom_angle_atom_site_label_1
_geom_angle_atom_site_label_2
_geom_angle_atom_site_label_3
_geom_angle
_geom_angle_site_symmetry_1
_geom_angle_site_symmetry_3
C4 O1 H1 109.5 . .
C1 N1 C7 120.3(4) . .
C1 N1 C7' 121.4(3) . .
C7 N1 C7' 118.1(3) . .
C2 C1 C6 119.0(4) . .
C2 C1 N1 121.3(4) . .
C6 C1 N1 119.8(4) . .
C1 C2 C3 120.6(4) . .
C1 C2 H2 119.7 . .
C3 C2 H2 119.7 . .
C4 C3 C2 120.2(4) . .
C4 C3 H3 119.9 . .
C2 C3 H3 119.9 . .
O1 C4 C3 124.0(4) . .
O1 C4 C5 117.3(4) . .
C3 C4 C5 118.7(4) . .
C4 C5 C6 121.9(4) . .
C4 C5 H5 119.1 . .
C6 C5 H5 119.1 . .
C5 C6 C1 119.7(4) . .
C5 C6 H6 120.2 . .
C1 C6 H6 120.2 . .
N1 C7 P1 116.2(3) . .
N1 C7 H7A 108.2 . .
P1 C7 H7A 108.2 . .
N1 C7 H7B 108.2 . .
P1 C7 H7B 108.2 . .
H7A C7 H7B 107.4 . .
N1 C7' P1' 117.3(3) . .
N1 C7' H7'1 108.0 . .
P1' C7' H7'1 108.0 . .
N1 C7' H7'2 108.0 . .
P1' C7' H7'2 108.0 . .
H7'1 C7' H7'2 107.2 . .
C35 Ru1 C34 38.06(15) . .
C35 Ru1 C33 67.82(16) . .
C34 Ru1 C33 36.83(16) . .
C35 Ru1 C31 66.51(16) . .
C34 Ru1 C31 78.49(16) . .
C33 Ru1 C31 66.93(16) . .
C35 Ru1 C30 37.22(15) . .
C34 Ru1 C30 68.01(15) . .
C33 Ru1 C30 80.76(16) . .
C31 Ru1 C30 37.54(16) . .
C35 Ru1 C32 79.25(17) . .
C34 Ru1 C32 66.67(17) . .
C33 Ru1 C32 37.65(16) . .
C31 Ru1 C32 36.50(15) . .
C30 Ru1 C32 67.58(17) . .
C35 Ru1 P1 93.05(12) . .
C34 Ru1 P1 95.85(12) . .
C33 Ru1 P1 122.28(12) . .
C31 Ru1 P1 153.61(12) . .
C30 Ru1 P1 116.39(13) . .
C32 Ru1 P1 159.92(12) . .
C35 Ru1 Cl2 154.49(11) . .
C34 Ru1 Cl2 116.61(11) . .
C33 Ru1 Cl2 91.14(12) . .
C31 Ru1 Cl2 119.62(12) . .
C30 Ru1 Cl2 157.05(13) . .
C32 Ru1 Cl2 92.96(12) . .
P1 Ru1 Cl2 86.10(4) . .
C35 Ru1 Cl1 119.67(11) . .
C34 Ru1 Cl1 157.67(11) . .
C33 Ru1 Cl1 151.77(13) . .
C31 Ru1 Cl1 90.38(12) . .
C30 Ru1 Cl1 91.35(11) . .
C32 Ru1 Cl1 114.42(12) . .
P1 Ru1 Cl1 85.54(4) . .
Cl2 Ru1 Cl1 85.71(4) . .
C20 P1 C10 106.4(2) . .
C20 P1 C7 104.38(19) . .
C10 P1 C7 103.60(17) . .
C20 P1 Ru1 110.17(14) . .
C10 P1 Ru1 116.40(15) . .
C7 P1 Ru1 114.82(14) . .
C11 C10 C15 119.3(4) . .
C11 C10 P1 118.9(3) . .
C15 C10 P1 121.6(3) . .
C12 C11 C10 120.7(5) . .
C12 C11 H11 119.6 . .
C10 C11 H11 119.6 . .
C11 C12 C13 119.7(5) . .
C11 C12 H12 120.2 . .
C13 C12 H12 120.2 . .
C14 C13 C12 120.0(4) . .
C14 C13 H13 120.0 . .
C12 C13 H13 120.0 . .
C13 C14 C15 120.3(5) . .
C13 C14 H14 119.9 . .
C15 C14 H14 119.9 . .
C14 C15 C10 120.0(5) . .
C14 C15 H15 120.0 . .
C10 C15 H15 120.0 . .
C25 C20 C21 118.6(4) . .
C25 C20 P1 118.2(3) . .
C21 C20 P1 122.7(3) . .
C22 C21 C20 119.9(4) . .
C22 C21 H21 120.1 . .
C20 C21 H21 120.1 . .
C23 C22 C21 120.8(4) . .
C23 C22 H22 119.6 . .
C21 C22 H22 119.6 . .
C24 C23 C22 119.9(4) . .
C24 C23 H23 120.1 . .
C22 C23 H23 120.1 . .
C23 C24 C25 120.1(4) . .
C23 C24 H24 119.9 . .
C25 C24 H24 119.9 . .
C24 C25 C20 120.8(4) . .
C24 C25 H25 119.6 . .
C20 C25 H25 119.6 . .
C35 C30 C31 116.9(4) . .
C35 C30 C36 121.8(4) . .
C31 C30 C36 121.3(4) . .
C35 C30 Ru1 70.0(2) . .
C31 C30 Ru1 71.2(2) . .
C36 C30 Ru1 126.7(3) . .
C32 C31 C30 122.7(4) . .
C32 C31 Ru1 72.4(2) . .
C30 C31 Ru1 71.3(2) . .
C32 C31 H31 118.6 . .
C30 C31 H31 118.6 . .
Ru1 C31 H31 130.6 . .
C31 C32 C33 119.3(4) . .
C31 C32 Ru1 71.1(3) . .
C33 C32 Ru1 70.3(3) . .
C31 C32 H32 120.3 . .
C33 C32 H32 120.3 . .
Ru1 C32 H32 130.9 . .
C34 C33 C32 118.9(4) . .
C34 C33 C39 121.7(4) . .
C32 C33 C39 119.5(4) . .
C34 C33 Ru1 70.8(3) . .
C32 C33 Ru1 72.1(3) . .
C39 C33 Ru1 129.6(3) . .
C33 C34 C35 120.9(4) . .
C33 C34 Ru1 72.4(2) . .
C35 C34 Ru1 70.6(2) . .
C33 C34 H34 119.5 . .
C35 C34 H34 119.5 . .
Ru1 C34 H34 130.1 . .
C30 C35 C34 121.2(4) . .
C30 C35 Ru1 72.8(2) . .
C34 C35 Ru1 71.3(2) . .
C30 C35 H35 119.4 . .
C34 C35 H35 119.4 . .
Ru1 C35 H35 128.9 . .
C37 C36 C30 113.6(4) . .
C37 C36 C38 109.4(4) . .
C30 C36 C38 112.3(4) . .
C37 C36 H36 107.1 . .
C30 C36 H36 107.1 . .
C38 C36 H36 107.1 . .
C36 C37 H37A 109.5 . .
C36 C37 H37B 109.5 . .
H37A C37 H37B 109.5 . .
C36 C37 H37C 109.5 . .
H37A C37 H37C 109.5 . .
H37B C37 H37C 109.5 . .
C36 C38 H38A 109.5 . .
C36 C38 H38B 109.5 . .
H38A C38 H38B 109.5 . .
C36 C38 H38C 109.5 . .
H38A C38 H38C 109.5 . .
H38B C38 H38C 109.5 . .
C33 C39 H39A 109.5 . .
C33 C39 H39B 109.5 . .
H39A C39 H39B 109.5 . .
C33 C39 H39C 109.5 . .
H39A C39 H39C 109.5 . .
H39B C39 H39C 109.5 . .
C32' Ru1' C31' 37.92(15) . .
C32' Ru1' C34' 67.09(17) . .
C31' Ru1' C34' 78.75(16) . .
C32' Ru1' C33' 37.68(16) . .
C31' Ru1' C33' 67.73(16) . .
C34' Ru1' C33' 37.00(16) . .
C32' Ru1' C35' 79.06(17) . .
C31' Ru1' C35' 65.92(16) . .
C34' Ru1' C35' 37.02(14) . .
C33' Ru1' C35' 66.86(16) . .
C32' Ru1' C30' 67.30(16) . .
C31' Ru1' C30' 36.82(15) . .
C34' Ru1' C30' 66.01(15) . .
C33' Ru1' C30' 79.05(15) . .
C35' Ru1' C30' 36.01(14) . .
C32' Ru1' P1' 91.68(13) . .
C31' Ru1' P1' 109.84(12) . .
C34' Ru1' P1' 133.74(12) . .
C33' Ru1' P1' 102.37(12) . .
C35' Ru1' P1' 169.18(11) . .
C30' Ru1' P1' 144.05(11) . .
C32' Ru1' Cl1' 138.73(12) . .
C31' Ru1' Cl1' 164.22(12) . .
C34' Ru1' Cl1' 86.43(12) . .
C33' Ru1' Cl1' 103.25(12) . .
C35' Ru1' Cl1' 98.87(11) . .
C30' Ru1' Cl1' 130.83(12) . .
P1' Ru1' Cl1' 84.34(4) . .
C32' Ru1' Cl2' 132.37(12) . .
C31' Ru1' Cl2' 99.51(11) . .
C34' Ru1' Cl2' 139.88(12) . .
C33' Ru1' Cl2' 166.74(12) . .
C35' Ru1' Cl2' 105.32(10) . .
C30' Ru1' Cl2' 88.49(10) . .
P1' Ru1' Cl2' 85.03(4) . .
Cl1' Ru1' Cl2' 88.30(4) . .
C20' P1' C10' 104.52(19) . .
C20' P1' C7' 103.94(19) . .
C10' P1' C7' 104.05(18) . .
C20' P1' Ru1' 112.21(15) . .
C10' P1' Ru1' 116.63(14) . .
C7' P1' Ru1' 114.19(14) . .
C11' C10' C15' 119.1(4) . .
C11' C10' P1' 121.4(3) . .
C15' C10' P1' 119.2(3) . .
C10' C11' C12' 120.3(4) . .
C10' C11' H11' 119.8 . .
C12' C11' H11' 119.8 . .
C13' C12' C11' 119.9(5) . .
C13' C12' H12' 120.1 . .
C11' C12' H12' 120.1 . .
C14' C13' C12' 120.3(4) . .
C14' C13' H13' 119.9 . .
C12' C13' H13' 119.9 . .
C13' C14' C15' 120.4(4) . .
C13' C14' H14' 119.8 . .
C15' C14' H14' 119.8 . .
C14' C15' C10' 120.0(4) . .
C14' C15' H15' 120.0 . .
C10' C15' H15' 120.0 . .
C25' C20' C21' 118.6(4) . .
C25' C20' P1' 123.1(3) . .
C21' C20' P1' 117.9(3) . .
C22' C21' C20' 120.5(4) . .
C22' C21' H21' 119.8 . .
C20' C21' H21' 119.8 . .
C23' C22' C21' 120.1(4) . .
C23' C22' H22' 120.0 . .
C21' C22' H22' 120.0 . .
C22' C23' C24' 120.5(4) . .
C22' C23' H23' 119.8 . .
C24' C23' H23' 119.8 . .
C23' C24' C25' 119.8(4) . .
C23' C24' H24' 120.1 . .
C25' C24' H24' 120.1 . .
C24' C25' C20' 120.5(4) . .
C24' C25' H25' 119.7 . .
C20' C25' H25' 119.7 . .
C35' C30' C31' 118.4(4) . .
C35' C30' C36' 123.2(4) . .
C31' C30' C36' 118.4(4) . .
C35' C30' Ru1' 71.4(2) . .
C31' C30' Ru1' 67.8(2) . .
C36' C30' Ru1' 131.9(3) . .
C32' C31' C30' 121.2(4) . .
C32' C31' Ru1' 69.7(2) . .
C30' C31' Ru1' 75.4(2) . .
C32' C31' H31' 119.4 . .
C30' C31' H31' 119.4 . .
Ru1' C31' H31' 127.6 . .
C31' C32' C33' 121.2(4) . .
C31' C32' Ru1' 72.4(2) . .
C33' C32' Ru1' 74.3(3) . .
C31' C32' H32' 119.4 . .
C33' C32' H32' 119.4 . .
Ru1' C32' H32' 125.7 . .
C34' C33' C32' 116.5(4) . .
C34' C33' C39' 121.4(4) . .
C32' C33' C39' 122.1(4) . .
C34' C33' Ru1' 69.8(2) . .
C32' C33' Ru1' 68.0(2) . .
C39' C33' Ru1' 133.0(3) . .
C33' C34' C35' 123.0(4) . .
C33' C34' Ru1' 73.2(3) . .
C35' C34' Ru1' 74.5(2) . .
C33' C34' H34' 118.5 . .
C35' C34' H34' 118.5 . .
Ru1' C34' H34' 125.8 . .
C30' C35' C34' 119.4(4) . .
C30' C35' Ru1' 72.6(3) . .
C34' C35' Ru1' 68.5(2) . .
C30' C35' H35' 120.3 . .
C34' C35' H35' 120.3 . .
Ru1' C35' H35' 131.2 . .
C30' C36' C38' 114.1(4) . .
C30' C36' C37' 110.2(4) . .
C38' C36' C37' 109.9(4) . .
C30' C36' H36' 107.5 . .
C38' C36' H36' 107.5 . .
C37' C36' H36' 107.5 . .
C36' C37' H37D 109.5 . .
C36' C37' H37E 109.5 . .
H37D C37' H37E 109.5 . .
C36' C37' H37F 109.5 . .
H37D C37' H37F 109.5 . .
H37E C37' H37F 109.5 . .
C36' C38' H38D 109.5 . .
C36' C38' H38E 109.5 . .
H38D C38' H38E 109.5 . .
C36' C38' H38F 109.5 . .
H38D C38' H38F 109.5 . .
H38E C38' H38F 109.5 . .
C33' C39' H39D 109.5 . .
C33' C39' H39E 109.5 . .
H39D C39' H39E 109.5 . .
C33' C39' H39F 109.5 . .
H39D C39' H39F 109.5 . .
H39E C39' H39F 109.5 . .
Cl10 C100 Cl12 111.4(3) . .
Cl10 C100 Cl11 110.4(3) . .
Cl12 C100 Cl11 109.7(3) . .
Cl10 C100 H100 108.4 . .
Cl12 C100 H100 108.4 . .
Cl11 C100 H100 108.4 . .
Cl13 C101 Cl14 112.3(3) . .
Cl13 C101 Cl15 109.7(3) . .
Cl14 C101 Cl15 109.9(3) . .
Cl13 C101 H101 108.3 . .
Cl14 C101 H101 108.3 . .
Cl15 C101 H101 108.3 . .
Cl16 C102 Cl17 111.1(3) . .
Cl16 C102 Cl18 108.3(3) . .
Cl17 C102 Cl18 110.2(3) . .
Cl16 C102 H102 109.1 . .
Cl17 C102 H102 109.1 . .
Cl18 C102 H102 109.1 . .

loop_
_geom_bond_atom_site_label_1
_geom_bond_atom_site_label_2
_geom_bond_distance
_geom_bond_site_symmetry_2
O1 C4 1.373(5) .
O1 H1 0.8400 .
N1 C1 1.424(5) .
N1 C7 1.447(5) .
N1 C7' 1.449(5) .
C1 C2 1.382(6) .
C1 C6 1.401(6) .
C2 C3 1.414(6) .
C2 H2 0.9500 .
C3 C4 1.381(6) .
C3 H3 0.9500 .
C4 C5 1.384(6) .
C5 C6 1.387(5) .
C5 H5 0.9500 .
C6 H6 0.9500 .
C7 P1 1.883(4) .
C7 H7A 0.9900 .
C7 H7B 0.9900 .
C7' P1' 1.877(4) .
C7' H7'1 0.9900 .
C7' H7'2 0.9900 .
Ru1 C35 2.187(4) .
Ru1 C34 2.197(4) .
Ru1 C33 2.216(5) .
Ru1 C31 2.222(4) .
Ru1 C30 2.223(4) .
Ru1 C32 2.240(4) .
Ru1 P1 2.3471(12) .
Ru1 Cl2 2.4072(10) .
Ru1 Cl1 2.4286(11) .
P1 C20 1.827(4) .
P1 C10 1.827(4) .
C10 C11 1.388(6) .
C10 C15 1.392(6) .
C11 C12 1.383(6) .
C11 H11 0.9500 .
C12 C13 1.393(7) .
C12 H12 0.9500 .
C13 C14 1.379(7) .
C13 H13 0.9500 .
C14 C15 1.391(6) .
C14 H14 0.9500 .
C15 H15 0.9500 .
C20 C25 1.393(6) .
C20 C21 1.405(6) .
C21 C22 1.387(6) .
C21 H21 0.9500 .
C22 C23 1.380(6) .
C22 H22 0.9500 .
C23 C24 1.379(6) .
C23 H23 0.9500 .
C24 C25 1.388(6) .
C24 H24 0.9500 .
C25 H25 0.9500 .
C30 C35 1.408(6) .
C30 C31 1.430(6) .
C30 C36 1.526(6) .
C31 C32 1.398(6) .
C31 H31 0.9500 .
C32 C33 1.438(6) .
C32 H32 0.9500 .
C33 C34 1.394(6) .
C33 C39 1.509(6) .
C34 C35 1.429(6) .
C34 H34 0.9500 .
C35 H35 0.9500 .
C36 C37 1.519(6) .
C36 C38 1.532(6) .
C36 H36 1.0000 .
C37 H37A 0.9800 .
C37 H37B 0.9800 .
C37 H37C 0.9800 .
C38 H38A 0.9800 .
C38 H38B 0.9800 .
C38 H38C 0.9800 .
C39 H39A 0.9800 .
C39 H39B 0.9800 .
C39 H39C 0.9800 .
Ru1' C32' 2.148(4) .
Ru1' C31' 2.182(4) .
Ru1' C34' 2.187(4) .
Ru1' C33' 2.230(4) .
Ru1' C35' 2.264(4) .
Ru1' C30' 2.280(4) .
Ru1' P1' 2.3557(12) .
Ru1' Cl1' 2.4146(11) .
Ru1' Cl2' 2.4193(10) .
P1' C20' 1.829(4) .
P1' C10' 1.831(4) .
C10' C11' 1.386(6) .
C10' C15' 1.405(6) .
C11' C12' 1.396(6) .
C11' H11' 0.9500 .
C12' C13' 1.384(6) .
C12' H12' 0.9500 .
C13' C14' 1.375(7) .
C13' H13' 0.9500 .
C14' C15' 1.387(6) .
C14' H14' 0.9500 .
C15' H15' 0.9500 .
C20' C25' 1.396(6) .
C20' C21' 1.401(6) .
C21' C22' 1.385(6) .
C21' H21' 0.9500 .
C22' C23' 1.375(6) .
C22' H22' 0.9500 .
C23' C24' 1.386(6) .
C23' H23' 0.9500 .
C24' C25' 1.388(6) .
C24' H24' 0.9500 .
C25' H25' 0.9500 .
C30' C35' 1.405(5) .
C30' C31' 1.412(6) .
C30' C36' 1.511(6) .
C31' C32' 1.407(6) .
C31' H31' 0.9500 .
C32' C33' 1.416(6) .
C32' H32' 0.9500 .
C33' C34' 1.402(6) .
C33' C39' 1.507(6) .
C34' C35' 1.415(6) .
C34' H34' 0.9500 .
C35' H35' 0.9500 .
C36' C38' 1.521(6) .
C36' C37' 1.526(6) .
C36' H36' 1.0000 .
C37' H37D 0.9800 .
C37' H37E 0.9800 .
C37' H37F 0.9800 .
C38' H38D 0.9800 .
C38' H38E 0.9800 .
C38' H38F 0.9800 .
C39' H39D 0.9800 .
C39' H39E 0.9800 .
C39' H39F 0.9800 .
C100 Cl10 1.748(5) .
C100 Cl12 1.751(5) .
C100 Cl11 1.787(5) .
C100 H100 1.0000 .
C101 Cl13 1.739(5) .
C101 Cl14 1.750(5) .
C101 Cl15 1.758(6) .
C101 H101 1.0000 .
C102 Cl16 1.733(5) .
C102 Cl17 1.739(6) .
C102 Cl18 1.747(5) .
C102 H102 1.0000 .

loop_
_geom_hbond_atom_site_label_D
_geom_hbond_atom_site_label_H
_geom_hbond_atom_site_label_A
_geom_hbond_distance_DH
_geom_hbond_distance_HA
_geom_hbond_distance_DA
_geom_hbond_angle_DHA
_geom_hbond_site_symmetry_A
O1 H1 Cl1 0.84 2.40 3.222(4) 166.5 6_566
